data_7132952
loop_
_publ_author_name
'Liu, Zhaosheng'
'Ji, Xiaochen'
'Duan, Lilan'
'Deng, Guo-Jun'
'Huang, Huawen'

_publ_section_title
;
 Accessing pyrrolo[1,2-<i>a</i>]indole derivatives <i>via</i>
 visible-light-induced dearomatizative cyclization of indoles.
;
_journal_issue 37
_journal_name_full 'Chemical communications (Cambridge, England)'
_journal_page_first 4902
_journal_page_last 4905
_journal_paper_doi 10.1039/d4cc01215a
_journal_volume 60
_journal_year 2024
_chemical_formula_moiety 'C16 H19 N O2'
_chemical_formula_sum 'C16 H19 N O2'
_chemical_formula_weight 257.32
_space_group_crystal_system monoclinic
_space_group_IT_number 14
_space_group_name_Hall '-P 2ybc'
_space_group_name_H-M_alt 'P 1 21/c 1'
_atom_sites_solution_hydrogens geom
_atom_sites_solution_primary direct
_audit_creation_date 2023-04-25
_audit_creation_method
;
Olex2 1.5-beta
(compiled 2022.04.07 svn.rca3783a0 for OlexSys, GUI svn.r6439)
;
_audit_update_record
;
2024-03-09 deposited with the CCDC.	2024-04-10 downloaded from the CCDC.
;
_cell_angle_alpha 90
_cell_angle_beta 92.147(2)
_cell_angle_gamma 90
_cell_formula_units_Z 16
_cell_length_a 16.3685(3)
_cell_length_b 10.1416(2)
_cell_length_c 33.0222(7)
_cell_measurement_reflns_used 12032
_cell_measurement_temperature 295.62(13)
_cell_measurement_theta_max 76.3260
_cell_measurement_theta_min 2.6750
_cell_volume 5477.93(19)
_computing_cell_refinement 'CrysAlisPro 1.171.41.123a (Rigaku OD, 2022)'
_computing_data_collection 'CrysAlisPro 1.171.41.123a (Rigaku OD, 2022)'
_computing_data_reduction 'CrysAlisPro 1.171.41.123a (Rigaku OD, 2022)'
_computing_molecular_graphics 'Olex2 1.5-beta (Dolomanov et al., 2009)'
_computing_publication_material 'Olex2 1.5-beta (Dolomanov et al., 2009)'
_computing_structure_refinement 'SHELXL 2018/3 (Sheldrick, 2015)'
_computing_structure_solution 'SHELXS  (Sheldrick, 2008)'
_diffrn_ambient_environment air
_diffrn_ambient_temperature 295.62(13)
_diffrn_detector 'Hybrid Pixel Array Detector'
_diffrn_detector_area_resol_mean 10.0000
_diffrn_detector_type HyPix
_diffrn_measured_fraction_theta_full 0.997
_diffrn_measured_fraction_theta_max 0.997
_diffrn_measurement_details
;
List of Runs (angles in degrees, time in seconds):

  # Type    Start    End  Width  t~exp~   \w     \q     \k     \f   Frames
#--------------------------------------------------------------------------
  1  \w   -118.00 -73.00   0.50    0.80    --  -47.70-125.00 170.00   90
  2  \w    -85.00 -40.00   0.50    0.80    --  -47.70 125.00-111.00   90
  3  \w   -119.00 -76.00   0.50    0.80    --  -47.70-146.00   3.00   86
  4  \w     54.00  94.00   0.50    0.80    --   47.70-125.00 170.00   80
  5  \w     53.00  78.00   0.50    0.80    --   47.70-146.00   3.00   50
  6  \w   -131.00 -86.00   0.50    2.50    --  -86.25-125.00 170.00   90
  7  \w     81.00 127.00   0.50    2.50    --  107.75-146.00   3.00   92
  8  \w     95.00 160.00   0.50    2.50    --  107.75 125.00-111.00  130
  9  \w    117.00 143.00   0.50    2.50    --  107.75 146.00  55.00   52
 10  \w     86.00 112.00   0.50    2.50    --  107.75-125.00 170.00   52
 11  \w    -89.00 -33.00   0.50    0.80    --  -47.70 -57.00  90.00  112
 12  \w   -118.00 -78.00   0.50    0.80    --  -47.70-125.00 -60.00   80
 13  \w    -27.00  28.00   0.50    0.80    --  -47.70  19.00  30.00  110
 14  \w   -118.00 -93.00   0.50    0.80    --  -47.70 -57.00  90.00   50
 15  \w     -6.00  20.00   0.50    0.80    --   47.70 -19.00 -30.00   52
 16  \w    -41.00 -15.00   0.50    2.50    --  -86.25  37.00 120.00   52
 17  \w    -40.00 -15.00   0.50    2.50    --  -86.25  37.00  60.00   50
 18  \w    -66.00 -30.00   0.50    2.50    --  -86.25  57.00  30.00   72
 19  \w     35.00 104.00   0.50    2.50    --  107.75 -99.00-180.00  138
 20  \w     35.00  61.00   0.50    2.50    --  107.75 -57.00-150.00   52
 21  \w     36.00  62.00   0.50    2.50    --  107.75 -57.00-180.00   52
 22  \w     49.00  92.00   0.50    2.50    --  107.75 -99.00  60.00   86
 23  \w     35.00 103.00   0.50    2.50    --  107.75 -99.00 -30.00  136
 24  \w     36.00  66.00   0.50    2.50    --  107.75 -57.00 120.00   60
 25  \w     66.00  96.00   0.50    2.50    --  107.75 -99.00-150.00   60
 26  \w    113.00 167.00   0.50    2.50    --  107.75  19.00   0.00  108
 27  \w     95.00 178.00   0.50    2.50    --  107.75  37.00  60.00  166
 28  \w     76.00 108.00   0.50    2.50    --  107.75-109.00 126.86   64
 29  \w     36.00  65.00   0.50    2.50    --  107.75 -57.00   0.00   58
 30  \w     35.00  64.00   0.50    2.50    --  107.75 -57.00 -60.00   58
;
_diffrn_measurement_device 'four-circle diffractometer'
_diffrn_measurement_device_type 'XtaLAB Synergy, Dualflex, HyPix'
_diffrn_measurement_method '\w scans'
_diffrn_orient_matrix_type 'CrysAlisPro convention (1999,Acta A55,543-557)'
_diffrn_orient_matrix_UB_11 -0.0155356000
_diffrn_orient_matrix_UB_12 0.1314029000
_diffrn_orient_matrix_UB_13 0.0218253000
_diffrn_orient_matrix_UB_21 0.0409102000
_diffrn_orient_matrix_UB_22 0.0752184000
_diffrn_orient_matrix_UB_23 -0.0343555000
_diffrn_orient_matrix_UB_31 -0.0833838000
_diffrn_orient_matrix_UB_32 0.0123911000
_diffrn_orient_matrix_UB_33 -0.0228701000
_diffrn_radiation_monochromator mirror
_diffrn_radiation_probe x-ray
_diffrn_radiation_type 'Cu K\a'
_diffrn_radiation_wavelength 1.54184
_diffrn_reflns_av_R_equivalents 0.0723
_diffrn_reflns_av_unetI/netI 0.0562
_diffrn_reflns_Laue_measured_fraction_full 0.997
_diffrn_reflns_Laue_measured_fraction_max 0.997
_diffrn_reflns_limit_h_max 14
_diffrn_reflns_limit_h_min -19
_diffrn_reflns_limit_k_max 11
_diffrn_reflns_limit_k_min -12
_diffrn_reflns_limit_l_max 38
_diffrn_reflns_limit_l_min -39
_diffrn_reflns_number 39310
_diffrn_reflns_point_group_measured_fraction_full 0.997
_diffrn_reflns_point_group_measured_fraction_max 0.997
_diffrn_reflns_theta_full 66.598
_diffrn_reflns_theta_max 66.598
_diffrn_reflns_theta_min 2.678
_diffrn_source 'micro-focus sealed X-ray tube'
_diffrn_source_type 'PhotonJet (Cu) X-ray Source'
_exptl_absorpt_coefficient_mu 0.652
_exptl_absorpt_correction_T_max 1.00000
_exptl_absorpt_correction_T_min 0.55141
_exptl_absorpt_correction_type multi-scan
_exptl_absorpt_process_details
;
CrysAlisPro 1.171.41.123a (Rigaku Oxford Diffraction, 2022)
Empirical absorption correction using spherical harmonics,
implemented in SCALE3 ABSPACK scaling algorithm.
;
_exptl_crystal_colour colorless
_exptl_crystal_density_diffrn 1.248
_exptl_crystal_description block
_exptl_crystal_F_000 2208
_exptl_crystal_size_max 0.14
_exptl_crystal_size_mid 0.11
_exptl_crystal_size_min 0.09
_refine_diff_density_max 0.492
_refine_diff_density_min -0.364
_refine_diff_density_rms 0.145
_refine_ls_extinction_method none
_refine_ls_goodness_of_fit_ref 1.041
_refine_ls_hydrogen_treatment constr
_refine_ls_matrix_type full
_refine_ls_number_parameters 693
_refine_ls_number_reflns 9638
_refine_ls_number_restraints 0
_refine_ls_restrained_S_all 1.041
_refine_ls_R_factor_all 0.1065
_refine_ls_R_factor_gt 0.0728
_refine_ls_shift/su_max 0.000
_refine_ls_shift/su_mean 0.000
_refine_ls_structure_factor_coef Fsqd
_refine_ls_weighting_details 'w=1/[\s^2^(Fo^2^)+(0.2000P)^2^] where P=(Fo^2^+2Fc^2^)/3'
_refine_ls_weighting_scheme calc
_refine_ls_wR_factor_gt 0.2019
_refine_ls_wR_factor_ref 0.2424
_reflns_Friedel_coverage 0.000
_reflns_number_gt 6577
_reflns_number_total 9638
_reflns_threshold_expression 'I > 2\s(I)'
_cod_data_source_file d4cc01215a2.cif
_cod_data_source_block 2942
_cod_depositor_comments 'Adding full bibliography for 7132952--7132953.cif.'
_cod_database_code 7132952
_shelx_shelxl_version_number 2018/3
_chemical_oxdiff_formula 'C H N O'
_shelx_space_group_comment
;
The symmetry employed for this shelxl refinement is uniquely defined
by the following loop, which should always be used as a source of
symmetry information in preference to the above space-group names.
They are only intended as comments.
;
_shelx_estimated_absorpt_t_max 0.944
_shelx_estimated_absorpt_t_min 0.914
_olex2_refinement_description
;
1. Fixed Uiso
 At 1.2 times of:
  All C(H) groups, All C(H,H) groups
 At 1.5 times of:
  All C(H,H,H) groups, All O(H) groups
2.a Ternary CH refined with riding coordinates:
 C68(H68), C49(H49), C14(H14), C30(H30)
2.b Secondary CH2 refined with riding coordinates:
 C29(H29A,H29B), C15(H15A,H15B), C24(H24A,H24B), C5(H5A,H5B), C27(H27A,H27B),
 C43(H43A,H43B), C62(H62A,H62B), C67(H67A,H67B), C2(H2A,H2B), C65(H65A,H65B),
 C46(H46A,H46B), C48(H48A,H48B), C4(H4A,H4B), C3(H3A,H3B), C26(H26A,H26B),
 C25(H25A,H25B), C44(H44A,H44B), C63(H63A,H63B), C64(H64A,H64B), C45(H45A,H45B)
2.c Aromatic/amide H refined with riding coordinates:
 C73(H73), C54(H54), C51(H51), C52(H52), C70(H70), C11(H11), C72(H72),
 C53(H53), C35(H35), C32(H32), C8(H8), C71(H71), C33(H33), C10(H10), C34(H34),
 C9(H9)
2.d Idealised Me refined as rotating group:
 C38(H38A,H38B,H38C), C16(H16A,H16B,H16C), C76(H76A,H76B,H76C), C57(H57A,H57B,
 H57C)
2.e Idealised tetrahedral OH refined as rotating group:
 O2(H2), O36(H36), O55(H55), O74(H74)
;
_olex2_submission_special_instructions 'No special instructions were received'
_oxdiff_exptl_absorpt_empirical_details
;
Empirical correction (ABSPACK) includes:
- Absorption correction using spherical harmonics
- Frame scaling
;
_oxdiff_exptl_absorpt_empirical_full_max 2.024
_oxdiff_exptl_absorpt_empirical_full_min 0.395

loop_
_space_group_symop_operation_xyz
'x, y, z'
'-x, y+1/2, -z+1/2'
'-x, -y, -z'
'x, -y-1/2, z-1/2'

loop_
_atom_site_label
_atom_site_type_symbol
_atom_site_fract_x
_atom_site_fract_y
_atom_site_fract_z
_atom_site_U_iso_or_equiv
_atom_site_adp_type
_atom_site_occupancy
_atom_site_site_symmetry_order
_atom_site_calc_flag
_atom_site_refinement_flags_posn
_atom_site_refinement_flags_adp
_atom_site_refinement_flags_occupancy
_atom_site_disorder_assembly
_atom_site_disorder_group
O2 O 0.93400(15) -0.1106(3) 0.57203(9) 0.0540(7) Uani 1 1 d . . . . .
H2 H 0.913654 -0.050765 0.584953 0.081 Uiso 1 1 calc R U . . .
O36 O 0.43031(15) 0.9656(3) 0.57166(9) 0.0530(7) Uani 1 1 d . . . . .
H36 H 0.408762 0.914889 0.587394 0.079 Uiso 1 1 calc R U . . .
O55 O 0.91142(16) 0.4534(3) 0.67868(9) 0.0579(8) Uani 1 1 d . . . . .
H55 H 0.934242 0.410607 0.661320 0.087 Uiso 1 1 calc R U . . .
O74 O 0.41080(16) 0.4060(3) 0.68174(9) 0.0605(8) Uani 1 1 d . . . . .
H74 H 0.432046 0.455419 0.665537 0.091 Uiso 1 1 calc R U . . .
O75 O 0.34372(17) 0.7621(3) 0.60282(10) 0.0626(8) Uani 1 1 d . . . . .
O56 O 0.84530(17) 0.0954(3) 0.59987(9) 0.0608(8) Uani 1 1 d . . . . .
O1 O 1.00641(19) 0.2739(3) 0.63977(10) 0.0682(9) Uani 1 1 d . . . . .
N58 N 0.29360(17) 0.5768(3) 0.63140(9) 0.0438(7) Uani 1 1 d . . . . .
O37 O 0.50422(18) 0.5816(3) 0.64065(10) 0.0688(9) Uani 1 1 d . . . . .
N1 N 1.05259(18) 0.0777(3) 0.61625(9) 0.0452(7) Uani 1 1 d . . . . .
N39 N 0.79448(18) 0.2811(3) 0.62840(9) 0.0445(7) Uani 1 1 d . . . . .
N20 N 0.54938(18) 0.7772(3) 0.61540(9) 0.0470(8) Uani 1 1 d . . . . .
C59 C 0.30589(19) 0.4734(3) 0.60334(11) 0.0401(8) Uani 1 1 d . . . . .
C40 C 0.8069(2) 0.3833(3) 0.60020(11) 0.0400(8) Uani 1 1 d . . . . .
C41 C 0.8207(2) 0.4997(4) 0.62180(11) 0.0459(9) Uani 1 1 d . . . . .
C60 C 0.3196(2) 0.3560(4) 0.62495(11) 0.0449(9) Uani 1 1 d . . . . .
C21 C 0.5394(2) 0.8719(4) 0.64637(12) 0.0482(9) Uani 1 1 d . . . . .
C23 C 0.5151(2) 0.9780(4) 0.58253(12) 0.0466(9) Uani 1 1 d . . . . .
C12 C 1.0408(2) -0.0140(4) 0.64787(12) 0.0450(9) Uani 1 1 d . . . . .
C73 C 0.3046(2) 0.4792(4) 0.56181(11) 0.0473(9) Uani 1 1 d . . . . .
H73 H 0.295896 0.558210 0.547996 0.057 Uiso 1 1 calc R U . . .
C22 C 0.5246(2) 0.9935(4) 0.62852(13) 0.0487(9) Uani 1 1 d . . . . .
C7 C 1.0253(2) -0.1381(4) 0.63024(12) 0.0477(9) Uani 1 1 d . . . . .
C69 C 0.3222(2) 0.7005(4) 0.63250(13) 0.0514(10) Uani 1 1 d . . . . .
C54 C 0.8063(2) 0.3770(4) 0.55875(11) 0.0469(9) Uani 1 1 d . . . . .
H54 H 0.797163 0.297927 0.545047 0.056 Uiso 1 1 calc R U . . .
C51 C 0.8333(2) 0.6157(4) 0.60050(14) 0.0555(10) Uani 1 1 d . . . . .
H51 H 0.842222 0.694752 0.614218 0.067 Uiso 1 1 calc R U . . .
C42 C 0.8269(2) 0.4705(4) 0.66683(12) 0.0496(9) Uani 1 1 d . . . . .
C6 C 1.0178(2) -0.1235(3) 0.58378(12) 0.0466(9) Uani 1 1 d . . . . .
C1 C 1.0674(2) 0.0071(4) 0.57816(12) 0.0485(9) Uani 1 1 d . . . . .
C52 C 0.8325(2) 0.6118(4) 0.55837(14) 0.0577(11) Uani 1 1 d . . . . .
H52 H 0.840507 0.688853 0.543781 0.069 Uiso 1 1 calc R U . . .
C28 C 0.5627(2) 0.8456(4) 0.57666(12) 0.0481(9) Uani 1 1 d . . . . .
C47 C 0.7777(2) 0.3391(4) 0.66797(12) 0.0516(10) Uani 1 1 d . . . . .
C61 C 0.3265(2) 0.3867(4) 0.66991(12) 0.0491(9) Uani 1 1 d . . . . .
C50 C 0.8231(2) 0.1569(4) 0.62950(13) 0.0485(9) Uani 1 1 d . . . . .
C13 C 1.0252(2) 0.2030(4) 0.61186(13) 0.0524(10) Uani 1 1 d . . . . .
C66 C 0.2763(2) 0.5175(4) 0.67097(11) 0.0522(10) Uani 1 1 d . . . . .
C29 C 0.5274(3) 0.7469(4) 0.54529(13) 0.0575(10) Uani 1 1 d . . . . .
H29A H 0.564030 0.737057 0.523086 0.069 Uiso 1 1 calc R U . . .
H29B H 0.474770 0.777215 0.534440 0.069 Uiso 1 1 calc R U . . .
C70 C 0.3327(2) 0.2414(4) 0.60371(14) 0.0562(10) Uani 1 1 d . . . . .
H70 H 0.343321 0.162546 0.617306 0.067 Uiso 1 1 calc R U . . .
C15 C 1.0334(3) 0.1045(4) 0.54568(13) 0.0591(10) Uani 1 1 d . . . . .
H15A H 1.071737 0.114656 0.524205 0.071 Uiso 1 1 calc R U . . .
H15B H 0.981924 0.072452 0.533924 0.071 Uiso 1 1 calc R U . . .
C24 C 0.5437(3) 1.0914(4) 0.55648(14) 0.0595(11) Uani 1 1 d . . . . .
H24A H 0.522336 1.078553 0.528975 0.071 Uiso 1 1 calc R U . . .
H24B H 0.520723 1.172813 0.566473 0.071 Uiso 1 1 calc R U . . .
C11 C 1.0427(2) 0.0058(5) 0.68887(13) 0.0569(10) Uani 1 1 d . . . . .
H11 H 1.052459 0.089124 0.699801 0.068 Uiso 1 1 calc R U . . .
C72 C 0.3169(2) 0.3615(5) 0.54136(13) 0.0575(10) Uani 1 1 d . . . . .
H72 H 0.316203 0.361706 0.513183 0.069 Uiso 1 1 calc R U . . .
C31 C 0.5225(2) 0.6523(4) 0.61185(13) 0.0533(10) Uani 1 1 d . . . . .
C53 C 0.8199(2) 0.4936(4) 0.53807(12) 0.0552(10) Uani 1 1 d . . . . .
H53 H 0.820616 0.492415 0.509922 0.066 Uiso 1 1 calc R U . . .
C35 C 0.5423(2) 0.8536(5) 0.68820(13) 0.0593(11) Uani 1 1 d . . . . .
H35 H 0.552047 0.770949 0.699585 0.071 Uiso 1 1 calc R U . . .
C32 C 0.5128(2) 1.1021(4) 0.65297(15) 0.0621(12) Uani 1 1 d . . . . .
H32 H 0.502505 1.184412 0.641451 0.075 Uiso 1 1 calc R U . . .
C8 C 1.0122(2) -0.2442(4) 0.65498(15) 0.0625(12) Uani 1 1 d . . . . .
H8 H 1.002390 -0.327354 0.643946 0.075 Uiso 1 1 calc R U . . .
C5 C 1.0470(3) -0.2402(4) 0.55917(14) 0.0594(11) Uani 1 1 d . . . . .
H5A H 1.023882 -0.320202 0.570064 0.071 Uiso 1 1 calc R U . . .
H5B H 1.025775 -0.230747 0.531496 0.071 Uiso 1 1 calc R U . . .
C71 C 0.3298(3) 0.2457(5) 0.56156(15) 0.0639(12) Uani 1 1 d . . . . .
H71 H 0.336824 0.168433 0.546949 0.077 Uiso 1 1 calc R U . . .
C68 C 0.3225(3) 0.7469(5) 0.67605(15) 0.0692(13) Uani 1 1 d . . . . .
H68 H 0.377644 0.778232 0.683547 0.083 Uiso 1 1 calc R U . . .
C27 C 0.6551(2) 0.8707(5) 0.57359(14) 0.0599(11) Uani 1 1 d . . . . .
H27A H 0.677565 0.895642 0.600087 0.072 Uiso 1 1 calc R U . . .
H27B H 0.681427 0.789458 0.565748 0.072 Uiso 1 1 calc R U . . .
C43 C 0.7975(3) 0.5773(5) 0.69531(15) 0.0727(14) Uani 1 1 d . . . . .
H43A H 0.823571 0.659934 0.688619 0.087 Uiso 1 1 calc R U . . .
H43B H 0.814836 0.554534 0.722840 0.087 Uiso 1 1 calc R U . . .
C62 C 0.2974(3) 0.2817(5) 0.69882(14) 0.0699(13) Uani 1 1 d . . . . .
H62A H 0.324336 0.199206 0.692806 0.084 Uiso 1 1 calc R U . . .
H62B H 0.314055 0.306716 0.726258 0.084 Uiso 1 1 calc R U . . .
C49 C 0.8234(3) 0.1076(4) 0.67291(15) 0.0665(12) Uani 1 1 d . . . . .
H49 H 0.878195 0.074442 0.680316 0.080 Uiso 1 1 calc R U . . .
C67 C 0.3056(3) 0.6247(5) 0.70113(14) 0.0713(13) Uani 1 1 d . . . . .
H67A H 0.263764 0.642970 0.720420 0.086 Uiso 1 1 calc R U . . .
H67B H 0.354832 0.596451 0.715902 0.086 Uiso 1 1 calc R U . . .
C33 C 0.5163(3) 1.0875(6) 0.69480(15) 0.0721(14) Uani 1 1 d . . . . .
H33 H 0.509549 1.160663 0.711327 0.087 Uiso 1 1 calc R U . . .
C2 C 1.1591(2) -0.0188(4) 0.57571(14) 0.0600(11) Uani 1 1 d . . . . .
H2A H 1.185858 0.061741 0.567578 0.072 Uiso 1 1 calc R U . . .
H2B H 1.180964 -0.042482 0.602431 0.072 Uiso 1 1 calc R U . . .
C65 C 0.1843(3) 0.4877(5) 0.67157(14) 0.0680(12) Uani 1 1 d . . . . .
H65A H 0.155128 0.569307 0.676136 0.082 Uiso 1 1 calc R U . . .
H65B H 0.166283 0.454125 0.645224 0.082 Uiso 1 1 calc R U . . .
C10 C 1.0297(3) -0.1018(6) 0.71363(14) 0.0706(13) Uani 1 1 d . . . . .
H10 H 1.031500 -0.091405 0.741635 0.085 Uiso 1 1 calc R U . . .
C14 C 1.0208(3) 0.2368(4) 0.56736(15) 0.0679(12) Uani 1 1 d . . . . .
H14 H 0.965235 0.267469 0.560468 0.081 Uiso 1 1 calc R U . . .
C30 C 0.5178(3) 0.6141(4) 0.56766(14) 0.0616(11) Uani 1 1 d . . . . .
H30 H 0.462985 0.579354 0.561179 0.074 Uiso 1 1 calc R U . . .
C46 C 0.6848(3) 0.3669(5) 0.66853(14) 0.0689(13) Uani 1 1 d . . . . .
H46A H 0.666368 0.399897 0.642176 0.083 Uiso 1 1 calc R U . . .
H46B H 0.656274 0.284766 0.673246 0.083 Uiso 1 1 calc R U . . .
C34 C 0.5300(3) 0.9635(6) 0.71217(14) 0.0697(13) Uani 1 1 d . . . . .
H34 H 0.530819 0.954571 0.740215 0.084 Uiso 1 1 calc R U . . .
C48 C 0.8074(3) 0.2326(5) 0.69809(14) 0.0708(13) Uani 1 1 d . . . . .
H48A H 0.766052 0.215311 0.717721 0.085 Uiso 1 1 calc R U . . .
H48B H 0.857092 0.260767 0.712461 0.085 Uiso 1 1 calc R U . . .
C9 C 1.0138(3) -0.2260(6) 0.69674(16) 0.0778(15) Uani 1 1 d . . . . .
H9 H 1.004131 -0.297223 0.713628 0.093 Uiso 1 1 calc R U . . .
C4 C 1.1390(3) -0.2558(5) 0.55857(16) 0.0730(14) Uani 1 1 d . . . . .
H4A H 1.159934 -0.281065 0.585324 0.088 Uiso 1 1 calc R U . . .
H4B H 1.152390 -0.325383 0.539783 0.088 Uiso 1 1 calc R U . . .
C3 C 1.1792(3) -0.1284(5) 0.54595(15) 0.0699(13) Uani 1 1 d . . . . .
H3A H 1.159658 -0.104229 0.518864 0.084 Uiso 1 1 calc R U . . .
H3B H 1.237954 -0.140425 0.545561 0.084 Uiso 1 1 calc R U . . .
C26 C 0.6749(3) 0.9777(5) 0.54336(15) 0.0704(13) Uani 1 1 d . . . . .
H26A H 0.733697 0.988675 0.542518 0.084 Uiso 1 1 calc R U . . .
H26B H 0.654491 0.952490 0.516515 0.084 Uiso 1 1 calc R U . . .
C25 C 0.6359(3) 1.1065(5) 0.55560(16) 0.0717(13) Uani 1 1 d . . . . .
H25A H 0.649426 1.175009 0.536480 0.086 Uiso 1 1 calc R U . . .
H25B H 0.657317 1.132551 0.582202 0.086 Uiso 1 1 calc R U . . .
C44 C 0.7050(3) 0.5972(6) 0.69360(17) 0.0868(18) Uani 1 1 d . . . . .
H44A H 0.690240 0.661314 0.713864 0.104 Uiso 1 1 calc R U . . .
H44B H 0.687723 0.631094 0.667176 0.104 Uiso 1 1 calc R U . . .
C63 C 0.2057(3) 0.2596(6) 0.69692(17) 0.0841(17) Uani 1 1 d . . . . .
H63A H 0.189034 0.224372 0.670583 0.101 Uiso 1 1 calc R U . . .
H63B H 0.191267 0.195948 0.717384 0.101 Uiso 1 1 calc R U . . .
C64 C 0.1619(3) 0.3880(7) 0.70399(15) 0.0865(18) Uani 1 1 d . . . . .
H64A H 0.177389 0.422114 0.730624 0.104 Uiso 1 1 calc R U . . .
H64B H 0.103280 0.373461 0.702894 0.104 Uiso 1 1 calc R U . . .
C45 C 0.6620(3) 0.4676(7) 0.70129(15) 0.0884(19) Uani 1 1 d . . . . .
H45A H 0.603307 0.481017 0.700497 0.106 Uiso 1 1 calc R U . . .
H45B H 0.678398 0.434303 0.727913 0.106 Uiso 1 1 calc R U . . .
C38 C 0.5800(4) 0.5084(6) 0.55829(19) 0.0939(18) Uani 1 1 d . . . . .
H38A H 0.577923 0.490750 0.529706 0.141 Uiso 1 1 calc R U . . .
H38B H 0.567599 0.429246 0.572767 0.141 Uiso 1 1 calc R U . . .
H38C H 0.633721 0.538419 0.566456 0.141 Uiso 1 1 calc R U . . .
C16 C 1.0786(5) 0.3442(6) 0.5573(2) 0.118(3) Uani 1 1 d . . . . .
H16A H 1.072199 0.416538 0.575667 0.176 Uiso 1 1 calc R U . . .
H16B H 1.067232 0.373517 0.530044 0.176 Uiso 1 1 calc R U . . .
H16C H 1.133670 0.311750 0.559753 0.176 Uiso 1 1 calc R U . . .
C76 C 0.2634(5) 0.8609(7) 0.6807(2) 0.123(3) Uani 1 1 d . . . . .
H76A H 0.283968 0.937405 0.667336 0.184 Uiso 1 1 calc R U . . .
H76B H 0.257910 0.879730 0.708963 0.184 Uiso 1 1 calc R U . . .
H76C H 0.211019 0.837559 0.668766 0.184 Uiso 1 1 calc R U . . .
C57 C 0.7622(5) -0.0035(7) 0.6777(2) 0.121(3) Uani 1 1 d . . . . .
H57A H 0.707954 0.028983 0.671978 0.181 Uiso 1 1 calc R U . . .
H57B H 0.766192 -0.036322 0.704986 0.181 Uiso 1 1 calc R U . . .
H57C H 0.773937 -0.073446 0.659206 0.181 Uiso 1 1 calc R U . . .

loop_
_atom_site_aniso_label
_atom_site_aniso_U_11
_atom_site_aniso_U_22
_atom_site_aniso_U_33
_atom_site_aniso_U_23
_atom_site_aniso_U_13
_atom_site_aniso_U_12
O2 0.0398(14) 0.0445(15) 0.0761(19) -0.0112(12) -0.0183(12) 0.0073(10)
O36 0.0440(14) 0.0433(15) 0.0703(19) 0.0083(12) -0.0134(12) -0.0001(10)
O55 0.0457(15) 0.0666(19) 0.0601(18) -0.0168(13) -0.0169(12) 0.0133(12)
O74 0.0496(15) 0.071(2) 0.0589(18) 0.0190(14) -0.0179(13) -0.0144(12)
O75 0.0571(17) 0.0532(17) 0.077(2) 0.0132(15) -0.0014(14) -0.0051(12)
O56 0.0546(16) 0.0516(17) 0.076(2) -0.0066(14) -0.0048(13) 0.0110(12)
O1 0.0679(19) 0.0552(18) 0.081(2) -0.0193(16) -0.0026(15) 0.0096(14)
N58 0.0429(16) 0.0432(17) 0.0449(17) 0.0008(13) -0.0029(12) 0.0029(12)
O37 0.0581(18) 0.067(2) 0.081(2) 0.0275(16) -0.0013(14) -0.0005(14)
N1 0.0437(16) 0.0395(16) 0.0521(19) -0.0042(13) -0.0048(13) -0.0031(12)
N39 0.0432(16) 0.0461(17) 0.0437(17) -0.0014(13) -0.0031(12) 0.0002(12)
N20 0.0420(16) 0.0463(18) 0.0524(19) 0.0070(14) -0.0008(13) 0.0088(13)
C59 0.0272(16) 0.0439(19) 0.049(2) 0.0008(15) -0.0021(13) 0.0030(13)
C40 0.0344(17) 0.0418(19) 0.044(2) -0.0017(14) -0.0031(13) 0.0005(13)
C41 0.0386(18) 0.046(2) 0.053(2) -0.0089(16) -0.0049(15) 0.0033(15)
C60 0.0365(18) 0.044(2) 0.053(2) 0.0061(16) -0.0070(15) -0.0005(14)
C21 0.0317(17) 0.057(2) 0.056(2) 0.0000(17) 0.0010(15) 0.0067(15)
C23 0.0365(18) 0.042(2) 0.060(2) 0.0037(16) -0.0087(16) 0.0005(14)
C12 0.0292(17) 0.051(2) 0.054(2) 0.0025(16) -0.0074(14) -0.0008(14)
C73 0.0372(18) 0.059(2) 0.045(2) 0.0015(17) -0.0028(14) 0.0090(16)
C22 0.0331(18) 0.050(2) 0.063(2) -0.0022(17) -0.0079(15) 0.0030(14)
C7 0.0329(18) 0.046(2) 0.063(2) 0.0029(17) -0.0099(15) 0.0014(14)
C69 0.041(2) 0.051(2) 0.062(3) -0.0020(19) -0.0069(17) 0.0047(16)
C54 0.0348(17) 0.056(2) 0.049(2) -0.0068(17) -0.0035(14) -0.0006(15)
C51 0.050(2) 0.041(2) 0.074(3) -0.0018(18) -0.0115(19) -0.0026(16)
C42 0.043(2) 0.058(2) 0.047(2) -0.0107(17) -0.0109(16) 0.0100(16)
C6 0.0420(19) 0.0351(18) 0.061(2) -0.0053(16) -0.0139(16) 0.0026(14)
C1 0.051(2) 0.042(2) 0.052(2) -0.0052(16) -0.0043(16) -0.0024(15)
C52 0.055(2) 0.053(2) 0.065(3) 0.015(2) -0.0044(19) -0.0031(18)
C28 0.045(2) 0.050(2) 0.048(2) 0.0077(16) -0.0013(15) 0.0013(16)
C47 0.049(2) 0.062(3) 0.043(2) -0.0016(17) -0.0024(16) 0.0052(17)
C61 0.044(2) 0.050(2) 0.052(2) 0.0099(17) -0.0097(16) -0.0093(15)
C50 0.0333(18) 0.047(2) 0.064(3) -0.0021(18) -0.0073(16) -0.0011(15)
C13 0.048(2) 0.044(2) 0.065(3) -0.0106(18) -0.0072(18) -0.0022(16)
C66 0.051(2) 0.066(3) 0.039(2) 0.0015(17) 0.0016(16) -0.0041(17)
C29 0.071(3) 0.048(2) 0.054(2) 0.0029(18) 0.0020(19) 0.0083(18)
C70 0.053(2) 0.045(2) 0.070(3) 0.0013(18) -0.0081(19) 0.0021(17)
C15 0.074(3) 0.048(2) 0.055(2) 0.0033(18) -0.003(2) 0.0022(19)
C24 0.059(2) 0.049(2) 0.070(3) 0.013(2) -0.008(2) -0.0073(18)
C11 0.039(2) 0.075(3) 0.055(2) -0.005(2) -0.0073(16) -0.0034(18)
C72 0.046(2) 0.079(3) 0.048(2) -0.006(2) 0.0016(16) 0.0105(19)
C31 0.041(2) 0.053(2) 0.066(3) 0.0122(19) -0.0010(17) 0.0080(16)
C53 0.052(2) 0.068(3) 0.046(2) 0.0086(19) -0.0030(16) -0.0030(18)
C35 0.040(2) 0.083(3) 0.055(2) 0.002(2) -0.0036(17) 0.0100(19)
C32 0.048(2) 0.057(3) 0.080(3) -0.015(2) -0.010(2) 0.0035(18)
C8 0.048(2) 0.057(3) 0.082(3) 0.010(2) -0.011(2) 0.0001(18)
C5 0.060(2) 0.044(2) 0.074(3) -0.0086(19) -0.012(2) 0.0086(17)
C71 0.053(2) 0.065(3) 0.073(3) -0.022(2) -0.005(2) 0.0116(19)
C68 0.063(3) 0.070(3) 0.073(3) -0.010(2) -0.016(2) -0.003(2)
C27 0.046(2) 0.072(3) 0.062(3) 0.001(2) 0.0048(18) 0.0044(19)
C43 0.068(3) 0.088(3) 0.061(3) -0.032(2) -0.014(2) 0.026(2)
C62 0.067(3) 0.080(3) 0.062(3) 0.028(2) -0.012(2) -0.023(2)
C49 0.059(3) 0.058(3) 0.082(3) 0.011(2) -0.012(2) 0.0037(19)
C67 0.089(3) 0.078(3) 0.047(3) -0.010(2) -0.004(2) 0.000(3)
C33 0.059(3) 0.085(4) 0.072(3) -0.030(3) -0.004(2) 0.005(2)
C2 0.046(2) 0.067(3) 0.067(3) -0.005(2) 0.0048(18) -0.0016(18)
C65 0.055(3) 0.093(4) 0.057(3) 0.000(2) 0.010(2) 0.001(2)
C10 0.048(2) 0.105(4) 0.058(3) 0.016(3) -0.0039(19) 0.001(2)
C14 0.072(3) 0.051(3) 0.081(3) 0.006(2) -0.001(2) 0.002(2)
C30 0.057(2) 0.051(2) 0.077(3) 0.005(2) -0.005(2) -0.0006(18)
C46 0.048(2) 0.102(4) 0.057(3) -0.004(2) 0.0068(19) 0.001(2)
C34 0.044(2) 0.107(4) 0.058(3) -0.011(3) -0.0033(18) -0.001(2)
C48 0.084(3) 0.073(3) 0.055(3) 0.013(2) -0.001(2) 0.000(2)
C9 0.059(3) 0.095(4) 0.079(4) 0.034(3) 0.001(2) -0.003(2)
C4 0.065(3) 0.069(3) 0.084(3) -0.013(2) -0.008(2) 0.029(2)
C3 0.056(3) 0.082(3) 0.072(3) -0.007(2) 0.000(2) 0.015(2)
C26 0.056(3) 0.086(3) 0.070(3) 0.006(2) 0.007(2) -0.013(2)
C25 0.067(3) 0.065(3) 0.083(3) 0.008(2) -0.001(2) -0.023(2)
C44 0.066(3) 0.118(5) 0.076(3) -0.041(3) -0.006(2) 0.037(3)
C63 0.069(3) 0.106(4) 0.076(3) 0.036(3) -0.011(2) -0.037(3)
C64 0.055(3) 0.144(6) 0.060(3) 0.010(3) 0.005(2) -0.027(3)
C45 0.058(3) 0.148(6) 0.059(3) -0.011(3) 0.004(2) 0.032(3)
C38 0.117(5) 0.068(3) 0.097(4) -0.002(3) 0.012(3) 0.025(3)
C16 0.188(7) 0.065(4) 0.102(5) 0.002(3) 0.041(5) -0.047(4)
C76 0.176(7) 0.099(5) 0.092(5) -0.029(4) -0.014(4) 0.061(5)
C57 0.176(7) 0.100(5) 0.086(4) 0.037(4) -0.013(4) -0.060(5)

loop_
_atom_type_symbol
_atom_type_description
_atom_type_scat_dispersion_real
_atom_type_scat_dispersion_imag
_atom_type_scat_source
C C 0.0181 0.0091 'International Tables Vol C Tables 4.2.6.8 and 6.1.1.4'
H H 0.0000 0.0000 'International Tables Vol C Tables 4.2.6.8 and 6.1.1.4'
N N 0.0311 0.0180 'International Tables Vol C Tables 4.2.6.8 and 6.1.1.4'
O O 0.0492 0.0322 'International Tables Vol C Tables 4.2.6.8 and 6.1.1.4'

loop_
_geom_angle_atom_site_label_1
_geom_angle_atom_site_label_2
_geom_angle_atom_site_label_3
_geom_angle
_geom_angle_site_symmetry_1
_geom_angle_site_symmetry_3
_geom_angle_publ_flag
C6 O2 H2 109.5 . . ?
C23 O36 H36 109.5 . . ?
C42 O55 H55 109.5 . . ?
C61 O74 H74 109.5 . . ?
C59 N58 C66 108.3(3) . . ?
C69 N58 C59 130.7(3) . . ?
C69 N58 C66 115.9(3) . . ?
C12 N1 C1 109.9(3) . . ?
C13 N1 C12 129.9(3) . . ?
C13 N1 C1 115.4(3) . . ?
C40 N39 C47 109.2(3) . . ?
C50 N39 C40 130.3(3) . . ?
C50 N39 C47 115.3(3) . . ?
C21 N20 C28 109.4(3) . . ?
C31 N20 C21 131.0(3) . . ?
C31 N20 C28 115.1(3) . . ?
C60 C59 N58 108.6(3) . . ?
C73 C59 N58 128.6(3) . . ?
C73 C59 C60 122.8(3) . . ?
C41 C40 N39 108.0(3) . . ?
C54 C40 N39 128.9(3) . . ?
C54 C40 C41 123.1(3) . . ?
C40 C41 C42 109.9(3) . . ?
C51 C41 C40 118.8(4) . . ?
C51 C41 C42 131.0(3) . . ?
C59 C60 C61 109.2(3) . . ?
C70 C60 C59 118.8(4) . . ?
C70 C60 C61 131.6(3) . . ?
C22 C21 N20 108.7(3) . . ?
C22 C21 C35 122.7(4) . . ?
C35 C21 N20 128.7(4) . . ?
O36 C23 C22 108.8(3) . . ?
O36 C23 C28 112.1(3) . . ?
O36 C23 C24 104.0(3) . . ?
C22 C23 C28 100.2(3) . . ?
C24 C23 C22 117.5(3) . . ?
C24 C23 C28 114.4(3) . . ?
C7 C12 N1 108.1(3) . . ?
C11 C12 N1 129.4(4) . . ?
C11 C12 C7 122.6(4) . . ?
C59 C73 H73 121.6 . . ?
C59 C73 C72 116.8(4) . . ?
C72 C73 H73 121.6 . . ?
C21 C22 C23 109.9(3) . . ?
C32 C22 C21 119.1(4) . . ?
C32 C22 C23 130.5(4) . . ?
C12 C7 C6 109.4(3) . . ?
C8 C7 C12 119.0(4) . . ?
C8 C7 C6 131.2(4) . . ?
O75 C69 N58 124.5(4) . . ?
O75 C69 C68 127.7(4) . . ?
N58 C69 C68 107.8(4) . . ?
C40 C54 H54 121.4 . . ?
C40 C54 C53 117.2(3) . . ?
C53 C54 H54 121.4 . . ?
C41 C51 H51 120.5 . . ?
C41 C51 C52 119.1(4) . . ?
C52 C51 H51 120.5 . . ?
O55 C42 C41 108.7(3) . . ?
O55 C42 C47 112.6(3) . . ?
O55 C42 C43 104.0(3) . . ?
C41 C42 C47 100.1(3) . . ?
C41 C42 C43 117.1(4) . . ?
C43 C42 C47 114.7(4) . . ?
O2 C6 C7 108.8(3) . . ?
O2 C6 C1 112.9(3) . . ?
O2 C6 C5 104.2(3) . . ?
C7 C6 C1 100.2(3) . . ?
C5 C6 C7 116.2(3) . . ?
C5 C6 C1 114.8(3) . . ?
N1 C1 C6 101.9(3) . . ?
N1 C1 C15 102.4(3) . . ?
N1 C1 C2 108.8(3) . . ?
C15 C1 C6 116.5(3) . . ?
C2 C1 C6 112.0(3) . . ?
C2 C1 C15 113.7(4) . . ?
C51 C52 H52 119.9 . . ?
C53 C52 C51 120.3(4) . . ?
C53 C52 H52 119.9 . . ?
N20 C28 C23 101.8(3) . . ?
N20 C28 C29 102.4(3) . . ?
N20 C28 C27 108.1(3) . . ?
C29 C28 C23 117.7(3) . . ?
C29 C28 C27 114.1(3) . . ?
C27 C28 C23 111.1(3) . . ?
N39 C47 C42 102.0(3) . . ?
N39 C47 C46 107.5(3) . . ?
N39 C47 C48 103.3(3) . . ?
C46 C47 C42 110.7(4) . . ?
C48 C47 C42 117.8(4) . . ?
C48 C47 C46 114.0(4) . . ?
O74 C61 C60 109.3(3) . . ?
O74 C61 C66 112.3(3) . . ?
O74 C61 C62 104.2(3) . . ?
C60 C61 C66 100.1(3) . . ?
C60 C61 C62 117.3(3) . . ?
C62 C61 C66 113.8(4) . . ?
O56 C50 N39 124.6(4) . . ?
O56 C50 C49 126.5(4) . . ?
N39 C50 C49 108.9(3) . . ?
O1 C13 N1 124.4(4) . . ?
O1 C13 C14 126.8(4) . . ?
N1 C13 C14 108.7(3) . . ?
N58 C66 C61 102.0(3) . . ?
N58 C66 C67 102.7(3) . . ?
N58 C66 C65 108.2(3) . . ?
C67 C66 C61 117.6(3) . . ?
C65 C66 C61 110.5(4) . . ?
C65 C66 C67 114.3(4) . . ?
C28 C29 H29A 110.4 . . ?
C28 C29 H29B 110.4 . . ?
C28 C29 C30 106.7(3) . . ?
H29A C29 H29B 108.6 . . ?
C30 C29 H29A 110.4 . . ?
C30 C29 H29B 110.4 . . ?
C60 C70 H70 120.6 . . ?
C60 C70 C71 118.8(4) . . ?
C71 C70 H70 120.6 . . ?
C1 C15 H15A 110.4 . . ?
C1 C15 H15B 110.4 . . ?
H15A C15 H15B 108.6 . . ?
C14 C15 C1 106.6(3) . . ?
C14 C15 H15A 110.4 . . ?
C14 C15 H15B 110.4 . . ?
C23 C24 H24A 108.6 . . ?
C23 C24 H24B 108.6 . . ?
H24A C24 H24B 107.6 . . ?
C25 C24 C23 114.5(3) . . ?
C25 C24 H24A 108.6 . . ?
C25 C24 H24B 108.6 . . ?
C12 C11 H11 121.0 . . ?
C12 C11 C10 118.0(4) . . ?
C10 C11 H11 121.0 . . ?
C73 C72 H72 119.2 . . ?
C71 C72 C73 121.6(4) . . ?
C71 C72 H72 119.2 . . ?
O37 C31 N20 124.5(4) . . ?
O37 C31 C30 126.1(4) . . ?
N20 C31 C30 109.3(3) . . ?
C54 C53 H53 119.2 . . ?
C52 C53 C54 121.5(4) . . ?
C52 C53 H53 119.2 . . ?
C21 C35 H35 121.3 . . ?
C34 C35 C21 117.3(4) . . ?
C34 C35 H35 121.3 . . ?
C22 C32 H32 120.2 . . ?
C22 C32 C33 119.6(4) . . ?
C33 C32 H32 120.2 . . ?
C7 C8 H8 120.4 . . ?
C7 C8 C9 119.2(4) . . ?
C9 C8 H8 120.4 . . ?
C6 C5 H5A 108.6 . . ?
C6 C5 H5B 108.6 . . ?
H5A C5 H5B 107.5 . . ?
C4 C5 C6 114.8(3) . . ?
C4 C5 H5A 108.6 . . ?
C4 C5 H5B 108.6 . . ?
C70 C71 H71 119.5 . . ?
C72 C71 C70 121.1(4) . . ?
C72 C71 H71 119.5 . . ?
C69 C68 H68 108.1 . . ?
C69 C68 C67 105.7(4) . . ?
C69 C68 C76 110.7(4) . . ?
C67 C68 H68 108.1 . . ?
C76 C68 H68 108.1 . . ?
C76 C68 C67 115.8(5) . . ?
C28 C27 H27A 108.9 . . ?
C28 C27 H27B 108.9 . . ?
H27A C27 H27B 107.7 . . ?
C26 C27 C28 113.4(3) . . ?
C26 C27 H27A 108.9 . . ?
C26 C27 H27B 108.9 . . ?
C42 C43 H43A 108.7 . . ?
C42 C43 H43B 108.7 . . ?
C42 C43 C44 114.0(4) . . ?
H43A C43 H43B 107.6 . . ?
C44 C43 H43A 108.7 . . ?
C44 C43 H43B 108.7 . . ?
C61 C62 H62A 108.7 . . ?
C61 C62 H62B 108.7 . . ?
H62A C62 H62B 107.6 . . ?
C63 C62 C61 114.3(4) . . ?
C63 C62 H62A 108.7 . . ?
C63 C62 H62B 108.7 . . ?
C50 C49 H49 108.7 . . ?
C50 C49 C48 104.1(3) . . ?
C50 C49 C57 111.3(4) . . ?
C48 C49 H49 108.7 . . ?
C57 C49 H49 108.7 . . ?
C57 C49 C48 115.2(5) . . ?
C66 C67 H67A 110.5 . . ?
C66 C67 H67B 110.5 . . ?
C68 C67 C66 106.4(4) . . ?
C68 C67 H67A 110.5 . . ?
C68 C67 H67B 110.5 . . ?
H67A C67 H67B 108.6 . . ?
C32 C33 H33 119.8 . . ?
C32 C33 C34 120.3(4) . . ?
C34 C33 H33 119.8 . . ?
C1 C2 H2A 108.9 . . ?
C1 C2 H2B 108.9 . . ?
H2A C2 H2B 107.7 . . ?
C3 C2 C1 113.3(3) . . ?
C3 C2 H2A 108.9 . . ?
C3 C2 H2B 108.9 . . ?
C66 C65 H65A 108.8 . . ?
C66 C65 H65B 108.8 . . ?
H65A C65 H65B 107.7 . . ?
C64 C65 C66 113.6(4) . . ?
C64 C65 H65A 108.8 . . ?
C64 C65 H65B 108.8 . . ?
C11 C10 H10 119.8 . . ?
C11 C10 C9 120.3(5) . . ?
C9 C10 H10 119.8 . . ?
C13 C14 C15 104.7(3) . . ?
C13 C14 H14 107.9 . . ?
C15 C14 H14 107.9 . . ?
C16 C14 C13 112.1(5) . . ?
C16 C14 C15 115.9(5) . . ?
C16 C14 H14 107.9 . . ?
C29 C30 H30 108.5 . . ?
C31 C30 C29 103.6(3) . . ?
C31 C30 H30 108.5 . . ?
C31 C30 C38 111.6(4) . . ?
C38 C30 C29 115.9(4) . . ?
C38 C30 H30 108.5 . . ?
C47 C46 H46A 109.0 . . ?
C47 C46 H46B 109.0 . . ?
H46A C46 H46B 107.8 . . ?
C45 C46 C47 113.1(4) . . ?
C45 C46 H46A 109.0 . . ?
C45 C46 H46B 109.0 . . ?
C35 C34 C33 120.9(4) . . ?
C35 C34 H34 119.5 . . ?
C33 C34 H34 119.5 . . ?
C47 C48 C49 106.5(4) . . ?
C47 C48 H48A 110.4 . . ?
C47 C48 H48B 110.4 . . ?
C49 C48 H48A 110.4 . . ?
C49 C48 H48B 110.4 . . ?
H48A C48 H48B 108.6 . . ?
C8 C9 C10 120.8(4) . . ?
C8 C9 H9 119.6 . . ?
C10 C9 H9 119.6 . . ?
C5 C4 H4A 109.5 . . ?
C5 C4 H4B 109.5 . . ?
H4A C4 H4B 108.1 . . ?
C3 C4 C5 110.9(4) . . ?
C3 C4 H4A 109.5 . . ?
C3 C4 H4B 109.5 . . ?
C2 C3 H3A 109.7 . . ?
C2 C3 H3B 109.7 . . ?
C4 C3 C2 109.7(4) . . ?
C4 C3 H3A 109.7 . . ?
C4 C3 H3B 109.7 . . ?
H3A C3 H3B 108.2 . . ?
C27 C26 H26A 109.7 . . ?
C27 C26 H26B 109.7 . . ?
H26A C26 H26B 108.2 . . ?
C25 C26 C27 109.8(4) . . ?
C25 C26 H26A 109.7 . . ?
C25 C26 H26B 109.7 . . ?
C24 C25 H25A 109.6 . . ?
C24 C25 H25B 109.6 . . ?
C26 C25 C24 110.3(4) . . ?
C26 C25 H25A 109.6 . . ?
C26 C25 H25B 109.6 . . ?
H25A C25 H25B 108.1 . . ?
C43 C44 H44A 109.6 . . ?
C43 C44 H44B 109.6 . . ?
H44A C44 H44B 108.1 . . ?
C45 C44 C43 110.2(5) . . ?
C45 C44 H44A 109.6 . . ?
C45 C44 H44B 109.6 . . ?
C62 C63 H63A 109.7 . . ?
C62 C63 H63B 109.7 . . ?
H63A C63 H63B 108.2 . . ?
C64 C63 C62 109.9(4) . . ?
C64 C63 H63A 109.7 . . ?
C64 C63 H63B 109.7 . . ?
C65 C64 H64A 109.8 . . ?
C65 C64 H64B 109.8 . . ?
C63 C64 C65 109.6(4) . . ?
C63 C64 H64A 109.8 . . ?
C63 C64 H64B 109.8 . . ?
H64A C64 H64B 108.2 . . ?
C46 C45 H45A 109.8 . . ?
C46 C45 H45B 109.8 . . ?
C44 C45 C46 109.3(4) . . ?
C44 C45 H45A 109.8 . . ?
C44 C45 H45B 109.8 . . ?
H45A C45 H45B 108.3 . . ?
C30 C38 H38A 109.5 . . ?
C30 C38 H38B 109.5 . . ?
C30 C38 H38C 109.5 . . ?
H38A C38 H38B 109.5 . . ?
H38A C38 H38C 109.5 . . ?
H38B C38 H38C 109.5 . . ?
C14 C16 H16A 109.5 . . ?
C14 C16 H16B 109.5 . . ?
C14 C16 H16C 109.5 . . ?
H16A C16 H16B 109.5 . . ?
H16A C16 H16C 109.5 . . ?
H16B C16 H16C 109.5 . . ?
C68 C76 H76A 109.5 . . ?
C68 C76 H76B 109.5 . . ?
C68 C76 H76C 109.5 . . ?
H76A C76 H76B 109.5 . . ?
H76A C76 H76C 109.5 . . ?
H76B C76 H76C 109.5 . . ?
C49 C57 H57A 109.5 . . ?
C49 C57 H57B 109.5 . . ?
C49 C57 H57C 109.5 . . ?
H57A C57 H57B 109.5 . . ?
H57A C57 H57C 109.5 . . ?
H57B C57 H57C 109.5 . . ?

loop_
_geom_bond_atom_site_label_1
_geom_bond_atom_site_label_2
_geom_bond_distance
_geom_bond_site_symmetry_2
_geom_bond_publ_flag
O2 H2 0.8200 . ?
O2 C6 1.418(4) . ?
O36 H36 0.8200 . ?
O36 C23 1.425(4) . ?
O55 H55 0.8200 . ?
O55 C42 1.434(4) . ?
O74 H74 0.8200 . ?
O74 C61 1.434(4) . ?
O75 C69 1.225(5) . ?
O56 C50 1.227(5) . ?
O1 C13 1.217(5) . ?
N58 C59 1.419(4) . ?
N58 C69 1.339(5) . ?
N58 C66 1.476(5) . ?
O37 C31 1.237(5) . ?
N1 C12 1.417(5) . ?
N1 C1 1.475(5) . ?
N1 C13 1.353(5) . ?
N39 C40 1.413(5) . ?
N39 C47 1.468(5) . ?
N39 C50 1.344(5) . ?
N20 C21 1.417(5) . ?
N20 C28 1.478(5) . ?
N20 C31 1.345(5) . ?
C59 C60 1.402(5) . ?
C59 C73 1.372(5) . ?
C40 C41 1.393(5) . ?
C40 C54 1.370(5) . ?
C41 C51 1.390(5) . ?
C41 C42 1.516(5) . ?
C60 C61 1.517(5) . ?
C60 C70 1.379(5) . ?
C21 C22 1.384(5) . ?
C21 C35 1.393(6) . ?
C23 C22 1.529(6) . ?
C23 C28 1.568(5) . ?
C23 C24 1.521(5) . ?
C12 C7 1.406(5) . ?
C12 C11 1.368(6) . ?
C73 H73 0.9300 . ?
C73 C72 1.390(6) . ?
C22 C32 1.384(6) . ?
C7 C6 1.541(5) . ?
C7 C8 1.373(6) . ?
C69 C68 1.513(6) . ?
C54 H54 0.9300 . ?
C54 C53 1.388(5) . ?
C51 H51 0.9300 . ?
C51 C52 1.391(6) . ?
C42 C47 1.559(6) . ?
C42 C43 1.524(5) . ?
C6 C1 1.568(5) . ?
C6 C5 1.522(5) . ?
C1 C15 1.546(6) . ?
C1 C2 1.528(6) . ?
C52 H52 0.9300 . ?
C52 C53 1.384(6) . ?
C28 C29 1.537(6) . ?
C28 C27 1.541(5) . ?
C47 C46 1.547(6) . ?
C47 C48 1.535(6) . ?
C61 C66 1.562(6) . ?
C61 C62 1.518(5) . ?
C50 C49 1.518(6) . ?
C13 C14 1.508(6) . ?
C66 C67 1.539(6) . ?
C66 C65 1.536(6) . ?
C29 H29A 0.9700 . ?
C29 H29B 0.9700 . ?
C29 C30 1.547(6) . ?
C70 H70 0.9300 . ?
C70 C71 1.392(6) . ?
C15 H15A 0.9700 . ?
C15 H15B 0.9700 . ?
C15 C14 1.538(6) . ?
C24 H24A 0.9700 . ?
C24 H24B 0.9700 . ?
C24 C25 1.519(6) . ?
C11 H11 0.9300 . ?
C11 C10 1.385(7) . ?
C72 H72 0.9300 . ?
C72 C71 1.363(7) . ?
C31 C30 1.509(6) . ?
C53 H53 0.9300 . ?
C35 H35 0.9300 . ?
C35 C34 1.387(7) . ?
C32 H32 0.9300 . ?
C32 C33 1.388(7) . ?
C8 H8 0.9300 . ?
C8 C9 1.391(7) . ?
C5 H5A 0.9700 . ?
C5 H5B 0.9700 . ?
C5 C4 1.516(6) . ?
C71 H71 0.9300 . ?
C68 H68 0.9800 . ?
C68 C67 1.521(7) . ?
C68 C76 1.519(8) . ?
C27 H27A 0.9700 . ?
C27 H27B 0.9700 . ?
C27 C26 1.518(6) . ?
C43 H43A 0.9700 . ?
C43 H43B 0.9700 . ?
C43 C44 1.526(7) . ?
C62 H62A 0.9700 . ?
C62 H62B 0.9700 . ?
C62 C63 1.516(6) . ?
C49 H49 0.9800 . ?
C49 C48 1.544(7) . ?
C49 C57 1.520(7) . ?
C67 H67A 0.9700 . ?
C67 H67B 0.9700 . ?
C33 H33 0.9300 . ?
C33 C34 1.397(8) . ?
C2 H2A 0.9700 . ?
C2 H2B 0.9700 . ?
C2 C3 1.528(6) . ?
C65 H65A 0.9700 . ?
C65 H65B 0.9700 . ?
C65 C64 1.527(7) . ?
C10 H10 0.9300 . ?
C10 C9 1.398(8) . ?
C14 H14 0.9800 . ?
C14 C16 1.488(7) . ?
C30 H30 0.9800 . ?
C30 C38 1.518(7) . ?
C46 H46A 0.9700 . ?
C46 H46B 0.9700 . ?
C46 C45 1.544(7) . ?
C34 H34 0.9300 . ?
C48 H48A 0.9700 . ?
C48 H48B 0.9700 . ?
C9 H9 0.9300 . ?
C4 H4A 0.9700 . ?
C4 H4B 0.9700 . ?
C4 C3 1.516(7) . ?
C3 H3A 0.9700 . ?
C3 H3B 0.9700 . ?
C26 H26A 0.9700 . ?
C26 H26B 0.9700 . ?
C26 C25 1.515(7) . ?
C25 H25A 0.9700 . ?
C25 H25B 0.9700 . ?
C44 H44A 0.9700 . ?
C44 H44B 0.9700 . ?
C44 C45 1.517(9) . ?
C63 H63A 0.9700 . ?
C63 H63B 0.9700 . ?
C63 C64 1.510(9) . ?
C64 H64A 0.9700 . ?
C64 H64B 0.9700 . ?
C45 H45A 0.9700 . ?
C45 H45B 0.9700 . ?
C38 H38A 0.9600 . ?
C38 H38B 0.9600 . ?
C38 H38C 0.9600 . ?
C16 H16A 0.9600 . ?
C16 H16B 0.9600 . ?
C16 H16C 0.9600 . ?
C76 H76A 0.9600 . ?
C76 H76B 0.9600 . ?
C76 H76C 0.9600 . ?
C57 H57A 0.9600 . ?
C57 H57B 0.9600 . ?
C57 H57C 0.9600 . ?

loop_
_geom_torsion_atom_site_label_1
_geom_torsion_atom_site_label_2
_geom_torsion_atom_site_label_3
_geom_torsion_atom_site_label_4
_geom_torsion
_geom_torsion_site_symmetry_1
_geom_torsion_site_symmetry_2
_geom_torsion_site_symmetry_3
_geom_torsion_site_symmetry_4
_geom_torsion_publ_flag
O2 C6 C1 N1 84.9(4) . . . . ?
O2 C6 C1 C15 -25.7(5) . . . . ?
O2 C6 C1 C2 -159.0(3) . . . . ?
O2 C6 C5 C4 166.4(4) . . . . ?
O36 C23 C22 C21 94.6(3) . . . . ?
O36 C23 C22 C32 -78.1(5) . . . . ?
O36 C23 C28 N20 -85.3(4) . . . . ?
O36 C23 C28 C29 25.6(5) . . . . ?
O36 C23 C28 C27 159.8(3) . . . . ?
O36 C23 C24 C25 -167.6(4) . . . . ?
O55 C42 C47 N39 -83.9(4) . . . . ?
O55 C42 C47 C46 162.0(3) . . . . ?
O55 C42 C47 C48 28.2(5) . . . . ?
O55 C42 C43 C44 -170.1(4) . . . . ?
O74 C61 C66 N58 83.1(4) . . . . ?
O74 C61 C66 C67 -28.2(5) . . . . ?
O74 C61 C66 C65 -162.0(3) . . . . ?
O74 C61 C62 C63 170.5(4) . . . . ?
O75 C69 C68 C67 -169.5(4) . . . . ?
O75 C69 C68 C76 64.4(6) . . . . ?
O56 C50 C49 C48 168.3(4) . . . . ?
O56 C50 C49 C57 -66.9(6) . . . . ?
O1 C13 C14 C15 -168.1(4) . . . . ?
O1 C13 C14 C16 65.4(6) . . . . ?
N58 C59 C60 C61 -6.9(4) . . . . ?
N58 C59 C60 C70 179.7(3) . . . . ?
N58 C59 C73 C72 -178.6(3) . . . . ?
N58 C69 C68 C67 10.5(4) . . . . ?
N58 C69 C68 C76 -115.6(5) . . . . ?
N58 C66 C67 C68 10.4(5) . . . . ?
N58 C66 C65 C64 161.3(4) . . . . ?
O37 C31 C30 C29 167.0(4) . . . . ?
O37 C31 C30 C38 -67.6(6) . . . . ?
N1 C12 C7 C6 -6.2(4) . . . . ?
N1 C12 C7 C8 179.7(3) . . . . ?
N1 C12 C11 C10 -179.5(3) . . . . ?
N1 C1 C15 C14 13.4(4) . . . . ?
N1 C1 C2 C3 160.7(4) . . . . ?
N1 C13 C14 C15 10.9(4) . . . . ?
N1 C13 C14 C16 -115.6(5) . . . . ?
N39 C40 C41 C51 -179.0(3) . . . . ?
N39 C40 C41 C42 6.5(4) . . . . ?
N39 C40 C54 C53 179.6(3) . . . . ?
N39 C47 C46 C45 -160.9(4) . . . . ?
N39 C47 C48 C49 -11.3(5) . . . . ?
N39 C50 C49 C48 -11.3(4) . . . . ?
N39 C50 C49 C57 113.4(5) . . . . ?
N20 C21 C22 C23 6.3(4) . . . . ?
N20 C21 C22 C32 180.0(3) . . . . ?
N20 C21 C35 C34 -179.6(4) . . . . ?
N20 C28 C29 C30 -15.0(4) . . . . ?
N20 C28 C27 C26 -160.6(4) . . . . ?
N20 C31 C30 C29 -12.5(4) . . . . ?
N20 C31 C30 C38 112.9(4) . . . . ?
C59 N58 C69 O75 24.7(6) . . . . ?
C59 N58 C69 C68 -155.3(3) . . . . ?
C59 N58 C66 C61 31.1(3) . . . . ?
C59 N58 C66 C67 153.3(3) . . . . ?
C59 N58 C66 C65 -85.4(4) . . . . ?
C59 C60 C61 O74 -93.1(3) . . . . ?
C59 C60 C61 C66 25.0(4) . . . . ?
C59 C60 C61 C62 148.7(3) . . . . ?
C59 C60 C70 C71 -1.7(5) . . . . ?
C59 C73 C72 C71 -0.2(6) . . . . ?
C40 N39 C47 C42 -30.2(3) . . . . ?
C40 N39 C47 C46 86.3(4) . . . . ?
C40 N39 C47 C48 -152.8(3) . . . . ?
C40 N39 C50 O56 -23.7(6) . . . . ?
C40 N39 C50 C49 156.0(3) . . . . ?
C40 C41 C51 C52 -0.5(5) . . . . ?
C40 C41 C42 O55 94.1(3) . . . . ?
C40 C41 C42 C47 -24.0(4) . . . . ?
C40 C41 C42 C43 -148.6(4) . . . . ?
C40 C54 C53 C52 -0.8(5) . . . . ?
C41 C40 C54 C53 -0.2(5) . . . . ?
C41 C51 C52 C53 -0.5(6) . . . . ?
C41 C42 C47 N39 31.3(3) . . . . ?
C41 C42 C47 C46 -82.8(3) . . . . ?
C41 C42 C47 C48 143.5(4) . . . . ?
C41 C42 C43 C44 70.0(6) . . . . ?
C60 C59 C73 C72 0.6(5) . . . . ?
C60 C61 C66 N58 -32.7(3) . . . . ?
C60 C61 C66 C67 -144.1(4) . . . . ?
C60 C61 C66 C65 82.1(3) . . . . ?
C60 C61 C62 C63 -68.5(6) . . . . ?
C60 C70 C71 C72 2.1(6) . . . . ?
C21 N20 C28 C23 -28.9(3) . . . . ?
C21 N20 C28 C29 -151.0(3) . . . . ?
C21 N20 C28 C27 88.2(4) . . . . ?
C21 N20 C31 O37 -23.3(6) . . . . ?
C21 N20 C31 C30 156.2(4) . . . . ?
C21 C22 C32 C33 0.4(6) . . . . ?
C21 C35 C34 C33 -0.8(6) . . . . ?
C23 C22 C32 C33 172.5(4) . . . . ?
C23 C28 C29 C30 -125.6(4) . . . . ?
C23 C28 C27 C26 -49.7(5) . . . . ?
C23 C24 C25 C26 53.9(5) . . . . ?
C12 N1 C1 C6 29.9(3) . . . . ?
C12 N1 C1 C15 150.8(3) . . . . ?
C12 N1 C1 C2 -88.6(4) . . . . ?
C12 N1 C13 O1 24.1(6) . . . . ?
C12 N1 C13 C14 -155.0(4) . . . . ?
C12 C7 C6 O2 -95.2(3) . . . . ?
C12 C7 C6 C1 23.4(3) . . . . ?
C12 C7 C6 C5 147.7(3) . . . . ?
C12 C7 C8 C9 0.6(5) . . . . ?
C12 C11 C10 C9 -1.0(6) . . . . ?
C73 C59 C60 C61 173.8(3) . . . . ?
C73 C59 C60 C70 0.3(5) . . . . ?
C73 C72 C71 C70 -1.2(6) . . . . ?
C22 C21 C35 C34 -0.3(5) . . . . ?
C22 C23 C28 N20 29.9(3) . . . . ?
C22 C23 C28 C29 140.8(3) . . . . ?
C22 C23 C28 C27 -85.0(4) . . . . ?
C22 C23 C24 C25 72.1(5) . . . . ?
C22 C32 C33 C34 -1.4(6) . . . . ?
C7 C12 C11 C10 0.7(5) . . . . ?
C7 C6 C1 N1 -30.6(3) . . . . ?
C7 C6 C1 C15 -141.2(3) . . . . ?
C7 C6 C1 C2 85.5(4) . . . . ?
C7 C6 C5 C4 -74.0(5) . . . . ?
C7 C8 C9 C10 -0.9(6) . . . . ?
C69 N58 C59 C60 136.9(4) . . . . ?
C69 N58 C59 C73 -43.8(6) . . . . ?
C69 N58 C66 C61 -126.4(3) . . . . ?
C69 N58 C66 C67 -4.2(4) . . . . ?
C69 N58 C66 C65 117.1(4) . . . . ?
C69 C68 C67 C66 -12.8(5) . . . . ?
C54 C40 C41 C51 0.9(5) . . . . ?
C54 C40 C41 C42 -173.6(3) . . . . ?
C51 C41 C42 O55 -79.5(5) . . . . ?
C51 C41 C42 C47 162.4(4) . . . . ?
C51 C41 C42 C43 37.8(6) . . . . ?
C51 C52 C53 C54 1.2(6) . . . . ?
C42 C41 C51 C52 172.6(4) . . . . ?
C42 C47 C46 C45 -50.4(5) . . . . ?
C42 C47 C48 C49 -122.7(4) . . . . ?
C42 C43 C44 C45 54.9(6) . . . . ?
C6 C7 C8 C9 -172.1(4) . . . . ?
C6 C1 C15 C14 123.7(4) . . . . ?
C6 C1 C2 C3 48.8(5) . . . . ?
C6 C5 C4 C3 -52.4(5) . . . . ?
C1 N1 C12 C7 -15.6(4) . . . . ?
C1 N1 C12 C11 164.5(4) . . . . ?
C1 N1 C13 O1 176.7(4) . . . . ?
C1 N1 C13 C14 -2.3(4) . . . . ?
C1 C6 C5 C4 42.4(5) . . . . ?
C1 C15 C14 C13 -15.0(5) . . . . ?
C1 C15 C14 C16 109.1(6) . . . . ?
C1 C2 C3 C4 -59.6(5) . . . . ?
C28 N20 C21 C22 15.1(4) . . . . ?
C28 N20 C21 C35 -165.5(4) . . . . ?
C28 N20 C31 O37 -176.4(3) . . . . ?
C28 N20 C31 C30 3.1(4) . . . . ?
C28 C23 C22 C21 -23.2(4) . . . . ?
C28 C23 C22 C32 164.2(4) . . . . ?
C28 C23 C24 C25 -45.0(5) . . . . ?
C28 C29 C30 C31 16.9(4) . . . . ?
C28 C29 C30 C38 -105.7(5) . . . . ?
C28 C27 C26 C25 59.9(5) . . . . ?
C47 N39 C40 C41 15.7(4) . . . . ?
C47 N39 C40 C54 -164.1(3) . . . . ?
C47 N39 C50 O56 -175.2(3) . . . . ?
C47 N39 C50 C49 4.5(4) . . . . ?
C47 C42 C43 C44 -46.8(6) . . . . ?
C47 C46 C45 C44 59.9(6) . . . . ?
C61 C60 C70 C71 -173.3(4) . . . . ?
C61 C66 C67 C68 121.4(4) . . . . ?
C61 C66 C65 C64 50.5(5) . . . . ?
C61 C62 C63 C64 -55.5(6) . . . . ?
C50 N39 C40 C41 -137.1(4) . . . . ?
C50 N39 C40 C54 43.1(6) . . . . ?
C50 N39 C47 C42 127.2(3) . . . . ?
C50 N39 C47 C46 -116.4(4) . . . . ?
C50 N39 C47 C48 4.5(4) . . . . ?
C50 C49 C48 C47 13.7(5) . . . . ?
C13 N1 C12 C7 138.2(4) . . . . ?
C13 N1 C12 C11 -41.7(6) . . . . ?
C13 N1 C1 C6 -128.1(3) . . . . ?
C13 N1 C1 C15 -7.2(4) . . . . ?
C13 N1 C1 C2 113.4(4) . . . . ?
C66 N58 C59 C60 -16.0(4) . . . . ?
C66 N58 C59 C73 163.2(3) . . . . ?
C66 N58 C69 O75 176.0(3) . . . . ?
C66 N58 C69 C68 -4.0(4) . . . . ?
C66 C61 C62 C63 47.8(6) . . . . ?
C66 C65 C64 C63 -59.5(6) . . . . ?
C29 C28 C27 C26 86.2(5) . . . . ?
C70 C60 C61 O74 79.2(5) . . . . ?
C70 C60 C61 C66 -162.7(4) . . . . ?
C70 C60 C61 C62 -39.0(6) . . . . ?
C15 C1 C2 C3 -85.9(5) . . . . ?
C24 C23 C22 C21 -147.7(3) . . . . ?
C24 C23 C22 C32 39.6(5) . . . . ?
C24 C23 C28 N20 156.6(3) . . . . ?
C24 C23 C28 C29 -92.6(4) . . . . ?
C24 C23 C28 C27 41.6(4) . . . . ?
C11 C12 C7 C6 173.7(3) . . . . ?
C11 C12 C7 C8 -0.5(5) . . . . ?
C11 C10 C9 C8 1.2(7) . . . . ?
C31 N20 C21 C22 -139.1(4) . . . . ?
C31 N20 C21 C35 40.3(6) . . . . ?
C31 N20 C28 C23 129.9(3) . . . . ?
C31 N20 C28 C29 7.7(4) . . . . ?
C31 N20 C28 C27 -113.1(4) . . . . ?
C35 C21 C22 C23 -173.2(3) . . . . ?
C35 C21 C22 C32 0.5(5) . . . . ?
C32 C33 C34 C35 1.6(6) . . . . ?
C8 C7 C6 O2 78.0(5) . . . . ?
C8 C7 C6 C1 -163.4(4) . . . . ?
C8 C7 C6 C5 -39.1(5) . . . . ?
C5 C6 C1 N1 -155.9(3) . . . . ?
C5 C6 C1 C15 93.6(4) . . . . ?
C5 C6 C1 C2 -39.8(5) . . . . ?
C5 C4 C3 C2 59.8(5) . . . . ?
C27 C28 C29 C30 101.6(4) . . . . ?
C27 C26 C25 C24 -60.2(5) . . . . ?
C43 C42 C47 N39 157.5(3) . . . . ?
C43 C42 C47 C46 43.4(5) . . . . ?
C43 C42 C47 C48 -90.3(4) . . . . ?
C43 C44 C45 C46 -60.2(5) . . . . ?
C62 C61 C66 N58 -158.7(3) . . . . ?
C62 C61 C66 C67 89.9(4) . . . . ?
C62 C61 C66 C65 -43.9(4) . . . . ?
C62 C63 C64 C65 59.7(5) . . . . ?
C67 C66 C65 C64 -84.9(5) . . . . ?
C2 C1 C15 C14 -103.8(4) . . . . ?
C65 C66 C67 C68 -106.6(4) . . . . ?
C46 C47 C48 C49 105.0(4) . . . . ?
C48 C47 C46 C45 85.3(5) . . . . ?
C76 C68 C67 C66 110.1(5) . . . . ?
C57 C49 C48 C47 -108.5(5) . . . . ?
